data_7014160
loop_
_publ_author_name
'Han, Won Seok'
'Lee, Soon W.'

_publ_section_title
;
 Various forms of linear dipyridyls in discrete rectangles, dinuclear
 rods, and one-dimensional networks containing
 (eta5-pentamethylcyclopentadienyl)rhodium(III).
;
_journal_issue 10
_journal_name_full 'Dalton transactions (Cambridge, England : 2003)'
_journal_page_first 1656
_journal_page_last 1663
_journal_paper_doi 10.1039/b402201g
_journal_year 2004
_chemical_formula_sum 'C68 H80 F12 N8 O18 Rh4 S4'
_chemical_formula_weight 2065.28
_chemical_name_systematic
;
?
;
_space_group_IT_number 2
_symmetry_cell_setting triclinic
_symmetry_space_group_name_Hall '-P 1'
_symmetry_space_group_name_H-M 'P -1'
_atom_sites_solution_hydrogens geom
_atom_sites_solution_primary direct
_atom_sites_solution_secondary difmap
_audit_creation_method SHELXL-97
_cell_angle_alpha 92.647(4)
_cell_angle_beta 111.143(4)
_cell_angle_gamma 118.384(3)
_cell_formula_units_Z 2
_cell_length_a 15.922(2)
_cell_length_b 16.463(2)
_cell_length_c 21.070(5)
_cell_measurement_temperature 293(2)
_cell_volume 4369.6(13)
_computing_cell_refinement 'Bruker SMART'
_computing_data_collection 'Bruker SMART'
_computing_molecular_graphics 'Bruker SHELXTL'
_computing_publication_material 'Bruker SHELXTL'
_computing_structure_refinement 'SHELXL-97 (Sheldrick, 1997)'
_computing_structure_solution 'SHELXS-97 (Sheldrick, 1990)'
_diffrn_ambient_temperature 293(2)
_diffrn_measured_fraction_theta_full 0.897
_diffrn_measured_fraction_theta_max 0.897
_diffrn_measurement_device_type 'CCD area detector'
_diffrn_measurement_method 'phi and omega scans'
_diffrn_radiation_monochromator graphite
_diffrn_radiation_source 'sealed tube'
_diffrn_radiation_type MoK\a
_diffrn_radiation_wavelength 0.71073
_diffrn_reflns_av_R_equivalents 0.0487
_diffrn_reflns_av_sigmaI/netI 0.1625
_diffrn_reflns_limit_h_max 20
_diffrn_reflns_limit_h_min -19
_diffrn_reflns_limit_k_max 12
_diffrn_reflns_limit_k_min -21
_diffrn_reflns_limit_l_max 27
_diffrn_reflns_limit_l_min -27
_diffrn_reflns_number 27409
_diffrn_reflns_theta_full 28.43
_diffrn_reflns_theta_max 28.43
_diffrn_reflns_theta_min 1.50
_exptl_absorpt_coefficient_mu 0.928
_exptl_absorpt_correction_T_max 0.9129
_exptl_absorpt_correction_T_min 0.7555
_exptl_crystal_colour orange
_exptl_crystal_density_diffrn 1.570
_exptl_crystal_density_method 'not measured'
_exptl_crystal_description plate
_exptl_crystal_F_000 2080
_exptl_crystal_size_max 0.32
_exptl_crystal_size_mid 0.20
_exptl_crystal_size_min 0.10
_refine_diff_density_max 1.278
_refine_diff_density_min -1.031
_refine_diff_density_rms 0.136
_refine_ls_extinction_method none
_refine_ls_goodness_of_fit_ref 0.896
_refine_ls_hydrogen_treatment mixed
_refine_ls_matrix_type full
_refine_ls_number_parameters 1047
_refine_ls_number_reflns 19748
_refine_ls_number_restraints 0
_refine_ls_restrained_S_all 0.896
_refine_ls_R_factor_all 0.1839
_refine_ls_R_factor_gt 0.0713
_refine_ls_shift/su_max 0.062
_refine_ls_shift/su_mean 0.001
_refine_ls_structure_factor_coef Fsqd
_refine_ls_weighting_details 'calc w=1/[\s^2^(Fo^2^)+(0.0948P)^2^+0.0000P] where P=(Fo^2^+2Fc^2^)/3'
_refine_ls_weighting_scheme calc
_refine_ls_wR_factor_gt 0.1617
_refine_ls_wR_factor_ref 0.2107
_reflns_number_gt 7747
_reflns_number_total 19748
_reflns_threshold_expression >2sigma(I)
_cod_data_source_file b402201g.txt
_cod_data_source_block comp4c
_cod_depositor_comments
;
The following automatic conversions were performed:
'_symmetry_cell_setting' value 'Triclinic' changed to 'triclinic'
according to '/home/saulius/struct/CIF-dictionaries/cif_core.dic'
dictionary named 'cif_core.dic' version 2.4.1 from 2010-06-29.

Automatic conversion script
Id: cif_fix_enum 1527 2010-12-29 10:47:43Z saulius 
;
_cod_original_sg_symbol_H-M 'P-1   '
_cod_database_code 7014160

loop_
_symmetry_equiv_pos_as_xyz
'x, y, z'
'-x, -y, -z'

loop_
_atom_site_label
_atom_site_type_symbol
_atom_site_fract_x
_atom_site_fract_y
_atom_site_fract_z
_atom_site_U_iso_or_equiv
_atom_site_adp_type
_atom_site_occupancy
_atom_site_symmetry_multiplicity
_atom_site_calc_flag
_atom_site_refinement_flags
_atom_site_disorder_assembly
_atom_site_disorder_group
Rh1 Rh 0.79028(5) 0.03742(5) 0.04611(4) 0.03958(19) Uani 1 1 d . . .
Rh2 Rh 0.75626(5) 0.14034(5) -0.09025(4) 0.0424(2) Uani 1 1 d . . .
Rh3 Rh 0.27574(6) -0.66677(5) -0.37732(4) 0.0477(2) Uani 1 1 d . . .
Rh4 Rh 0.21331(6) -0.56573(5) -0.51066(4) 0.0472(2) Uani 1 1 d . . .
O1 O 1.0122(6) 0.1124(7) -0.0280(4) 0.105(3) Uani 1 1 d . . .
O2 O 0.5524(6) 0.1022(6) -0.0113(4) 0.094(3) Uani 1 1 d . . .
O3 O 0.4580(7) -0.6069(8) -0.4831(5) 0.125(4) Uani 1 1 d . . .
O4 O 0.0100(7) -0.6707(7) -0.4153(5) 0.108(3) Uani 1 1 d . . .
O17 O 0.1236(9) -0.9715(9) -0.2861(6) 0.164(4) Uani 1 1 d . . .
O18 O 0.342(2) -0.5555(19) -0.0480(13) 0.50(2) Uani 1 1 d . . .
N1 N 0.8572(6) 0.0926(5) -0.0279(4) 0.0480(19) Uani 1 1 d . . .
N2 N 0.6834(6) 0.0787(5) -0.0197(4) 0.0492(19) Uani 1 1 d . . .
N3 N 0.3303(6) -0.6011(5) -0.4541(4) 0.055(2) Uani 1 1 d . . .
N4 N 0.1648(6) -0.6246(5) -0.4315(4) 0.054(2) Uani 1 1 d . . .
N5 N 0.6952(5) -0.1004(5) -0.0300(4) 0.0442(18) Uani 1 1 d . . .
N6 N 0.3749(6) -0.5292(5) -0.3032(4) 0.0473(18) Uani 1 1 d . . .
N7 N 0.6538(6) 0.0024(5) -0.1612(4) 0.0466(18) Uani 1 1 d . . .
N8 N 0.3160(6) -0.4305(5) -0.4327(4) 0.0502(19) Uani 1 1 d . . .
C1 C 0.8568(7) -0.0107(7) 0.1335(5) 0.054(2) Uani 1 1 d . . .
C2 C 0.7678(8) -0.0087(7) 0.1345(5) 0.051(2) Uani 1 1 d . . .
C3 C 0.7952(8) 0.0889(7) 0.1445(5) 0.055(3) Uani 1 1 d . . .
C4 C 0.8958(8) 0.1453(7) 0.1445(4) 0.051(2) Uani 1 1 d . . .
C5 C 0.9357(6) 0.0841(7) 0.1397(4) 0.049(2) Uani 1 1 d . . .
C6 C 0.8680(9) -0.0950(7) 0.1301(6) 0.073(3) Uani 1 1 d . . .
H6A H 0.8033 -0.1492 0.0950 0.109 Uiso 1 1 calc R . .
H6B H 0.8830 -0.1089 0.1752 0.109 Uiso 1 1 calc R . .
H6C H 0.9251 -0.0813 0.1180 0.109 Uiso 1 1 calc R . .
C7 C 0.6716(7) -0.0918(7) 0.1329(5) 0.064(3) Uani 1 1 d . . .
H7A H 0.6582 -0.1494 0.1068 0.096 Uiso 1 1 calc R . .
H7B H 0.6122 -0.0846 0.1106 0.096 Uiso 1 1 calc R . .
H7C H 0.6821 -0.0953 0.1803 0.096 Uiso 1 1 calc R . .
C8 C 0.7264(9) 0.1228(8) 0.1527(6) 0.080(3) Uani 1 1 d . . .
H8A H 0.6537 0.0775 0.1205 0.120 Uiso 1 1 calc R . .
H8B H 0.7477 0.1840 0.1426 0.120 Uiso 1 1 calc R . .
H8C H 0.7337 0.1286 0.2002 0.120 Uiso 1 1 calc R . .
C9 C 0.9561(9) 0.2517(7) 0.1571(6) 0.082(3) Uani 1 1 d . . .
H9A H 1.0199 0.2720 0.1517 0.122 Uiso 1 1 calc R . .
H9B H 0.9739 0.2815 0.2042 0.122 Uiso 1 1 calc R . .
H9C H 0.9132 0.2700 0.1237 0.122 Uiso 1 1 calc R . .
C10 C 1.0421(7) 0.1169(8) 0.1405(5) 0.077(3) Uani 1 1 d . . .
H10A H 1.0655 0.1745 0.1252 0.116 Uiso 1 1 calc R . .
H10B H 1.0360 0.0680 0.1093 0.116 Uiso 1 1 calc R . .
H10C H 1.0926 0.1292 0.1876 0.116 Uiso 1 1 calc R . .
C11 C 0.8000(8) 0.2880(6) -0.0599(5) 0.054(2) Uani 1 1 d . . .
C12 C 0.7041(8) 0.2360(6) -0.1254(5) 0.057(3) Uani 1 1 d . . .
C13 C 0.7284(8) 0.2048(6) -0.1784(5) 0.054(2) Uani 1 1 d . . .
C14 C 0.8397(8) 0.2332(6) -0.1417(5) 0.056(3) Uani 1 1 d . . .
C15 C 0.8806(8) 0.2868(6) -0.0705(5) 0.057(3) Uani 1 1 d . . .
C16 C 0.8064(10) 0.3372(7) 0.0055(6) 0.082(4) Uani 1 1 d . . .
H16A H 0.7525 0.2921 0.0175 0.123 Uiso 1 1 calc R . .
H16B H 0.7959 0.3891 -0.0034 0.123 Uiso 1 1 calc R . .
H16C H 0.8749 0.3616 0.0438 0.123 Uiso 1 1 calc R . .
C17 C 0.5984(8) 0.2250(7) -0.1388(6) 0.076(3) Uani 1 1 d . . .
H17A H 0.5854 0.2143 -0.0979 0.113 Uiso 1 1 calc R . .
H17B H 0.5428 0.1716 -0.1788 0.113 Uiso 1 1 calc R . .
H17C H 0.6003 0.2823 -0.1479 0.113 Uiso 1 1 calc R . .
C18 C 0.6569(9) 0.1517(8) -0.2527(5) 0.080(3) Uani 1 1 d . . .
H18A H 0.6612 0.0968 -0.2631 0.121 Uiso 1 1 calc R . .
H18B H 0.6772 0.1923 -0.2823 0.121 Uiso 1 1 calc R . .
H18C H 0.5854 0.1311 -0.2612 0.121 Uiso 1 1 calc R . .
C19 C 0.9015(9) 0.2192(8) -0.1750(6) 0.088(4) Uani 1 1 d . . .
H19A H 0.8595 0.1557 -0.2059 0.132 Uiso 1 1 calc R . .
H19B H 0.9650 0.2276 -0.1389 0.132 Uiso 1 1 calc R . .
H19C H 0.9199 0.2652 -0.2016 0.132 Uiso 1 1 calc R . .
C20 C 0.9952(8) 0.3333(7) -0.0173(6) 0.081(3) Uani 1 1 d . . .
H20A H 1.0213 0.2931 -0.0236 0.121 Uiso 1 1 calc R . .
H20B H 1.0002 0.3418 0.0295 0.121 Uiso 1 1 calc R . .
H20C H 1.0368 0.3945 -0.0241 0.121 Uiso 1 1 calc R . .
C21 C 0.3191(9) -0.7334(7) -0.2946(6) 0.067(3) Uani 1 1 d . . .
C22 C 0.2094(10) -0.7644(7) -0.3221(6) 0.071(3) Uani 1 1 d . . .
C23 C 0.1580(8) -0.8164(6) -0.3962(6) 0.064(3) Uani 1 1 d . . .
C24 C 0.2386(9) -0.8091(7) -0.4135(6) 0.067(3) Uani 1 1 d . . .
C25 C 0.3398(9) -0.7560(8) -0.3521(6) 0.070(3) Uani 1 1 d . . .
C26 C 0.3995(10) -0.6847(8) -0.2206(6) 0.091(4) Uani 1 1 d . . .
H26A H 0.4674 -0.6424 -0.2196 0.137 Uiso 1 1 calc R . .
H26B H 0.4028 -0.7316 -0.1961 0.137 Uiso 1 1 calc R . .
H26C H 0.3804 -0.6485 -0.1981 0.137 Uiso 1 1 calc R . .
C27 C 0.1505(11) -0.7589(9) -0.2815(7) 0.102(4) Uani 1 1 d . . .
H27A H 0.0848 -0.8190 -0.2965 0.153 Uiso 1 1 calc R . .
H27B H 0.1362 -0.7090 -0.2902 0.153 Uiso 1 1 calc R . .
H27C H 0.1929 -0.7452 -0.2320 0.153 Uiso 1 1 calc R . .
C28 C 0.0432(8) -0.8689(8) -0.4443(6) 0.088(4) Uani 1 1 d . . .
H28A H 0.0113 -0.8382 -0.4312 0.132 Uiso 1 1 calc R . .
H28B H 0.0102 -0.9337 -0.4410 0.132 Uiso 1 1 calc R . .
H28C H 0.0337 -0.8687 -0.4920 0.132 Uiso 1 1 calc R . .
C29 C 0.2222(10) -0.8530(8) -0.4847(6) 0.098(4) Uani 1 1 d . . .
H29A H 0.2741 -0.8066 -0.4976 0.148 Uiso 1 1 calc R . .
H29B H 0.1524 -0.8730 -0.5193 0.148 Uiso 1 1 calc R . .
H29C H 0.2297 -0.9075 -0.4823 0.148 Uiso 1 1 calc R . .
C30 C 0.4470(10) -0.7354(9) -0.3435(7) 0.093(4) Uani 1 1 d . . .
H30A H 0.4508 -0.7321 -0.3878 0.140 Uiso 1 1 calc R . .
H30B H 0.4568 -0.7856 -0.3283 0.140 Uiso 1 1 calc R . .
H30C H 0.5016 -0.6754 -0.3089 0.140 Uiso 1 1 calc R . .
C31 C 0.2110(9) -0.5102(7) -0.6006(6) 0.067(3) Uani 1 1 d . . .
C32 C 0.1263(10) -0.5220(9) -0.5870(5) 0.073(3) Uani 1 1 d . . .
C33 C 0.0575(9) -0.6189(10) -0.5943(5) 0.078(3) Uani 1 1 d . . .
C34 C 0.1000(10) -0.6703(8) -0.6107(6) 0.074(3) Uani 1 1 d . . .
C35 C 0.1940(10) -0.6037(10) -0.6163(5) 0.074(3) Uani 1 1 d . . .
C36 C 0.2970(11) -0.4269(10) -0.6058(7) 0.128(6) Uani 1 1 d . . .
H36A H 0.3618 -0.4255 -0.5821 0.192 Uiso 1 1 calc R . .
H36B H 0.3041 -0.3699 -0.5843 0.192 Uiso 1 1 calc R . .
H36C H 0.2818 -0.4301 -0.6546 0.192 Uiso 1 1 calc R . .
C37 C 0.1102(12) -0.4404(10) -0.5717(7) 0.126(6) Uani 1 1 d . . .
H37A H 0.1730 -0.3804 -0.5631 0.189 Uiso 1 1 calc R . .
H37B H 0.0965 -0.4419 -0.5308 0.189 Uiso 1 1 calc R . .
H37C H 0.0511 -0.4475 -0.6115 0.189 Uiso 1 1 calc R . .
C38 C -0.0447(9) -0.6573(11) -0.5863(7) 0.125(6) Uani 1 1 d . . .
H38A H -0.0494 -0.7012 -0.5574 0.187 Uiso 1 1 calc R . .
H38B H -0.1041 -0.6899 -0.6320 0.187 Uiso 1 1 calc R . .
H38C H -0.0452 -0.6051 -0.5646 0.187 Uiso 1 1 calc R . .
C39 C 0.0433(11) -0.7790(8) -0.6282(7) 0.117(5) Uani 1 1 d . . .
H39A H 0.0939 -0.7978 -0.6211 0.175 Uiso 1 1 calc R . .
H39B H -0.0088 -0.8059 -0.6765 0.175 Uiso 1 1 calc R . .
H39C H 0.0092 -0.8019 -0.5979 0.175 Uiso 1 1 calc R . .
C40 C 0.2600(11) -0.6322(11) -0.6377(6) 0.116(5) Uani 1 1 d . . .
H40A H 0.3339 -0.5840 -0.6114 0.175 Uiso 1 1 calc R . .
H40B H 0.2402 -0.6384 -0.6873 0.175 Uiso 1 1 calc R . .
H40C H 0.2476 -0.6923 -0.6280 0.175 Uiso 1 1 calc R . .
C41 C 0.7394(7) -0.1409(6) -0.0501(5) 0.046(2) Uani 1 1 d . . .
H41 H 0.8130 -0.1086 -0.0303 0.056 Uiso 1 1 calc R . .
C42 C 0.6817(7) -0.2285(6) -0.0989(5) 0.047(2) Uani 1 1 d . . .
H42 H 0.7160 -0.2552 -0.1104 0.056 Uiso 1 1 calc R . .
C43 C 0.5716(7) -0.2766(6) -0.1305(4) 0.041(2) Uani 1 1 d . . .
C44 C 0.5250(7) -0.2349(6) -0.1087(5) 0.046(2) Uani 1 1 d . . .
H44 H 0.4516 -0.2650 -0.1280 0.056 Uiso 1 1 calc R . .
C45 C 0.5894(7) -0.1475(6) -0.0577(5) 0.044(2) Uani 1 1 d . . .
H45 H 0.5578 -0.1210 -0.0423 0.053 Uiso 1 1 calc R . .
C46 C 0.5049(7) -0.3664(6) -0.1874(5) 0.044(2) Uani 1 1 d . . .
C47 C 0.5445(8) -0.3961(7) -0.2283(5) 0.058(3) Uani 1 1 d . . .
H47 H 0.6165 -0.3603 -0.2169 0.069 Uiso 1 1 calc R . .
C48 C 0.4797(7) -0.4750(7) -0.2830(5) 0.053(2) Uani 1 1 d . . .
H48 H 0.5088 -0.4926 -0.3079 0.063 Uiso 1 1 calc R . .
C49 C 0.3373(7) -0.5023(6) -0.2638(5) 0.055(3) Uani 1 1 d . . .
H49 H 0.2651 -0.5399 -0.2759 0.065 Uiso 1 1 calc R . .
C50 C 0.3975(7) -0.4241(6) -0.2077(5) 0.053(2) Uani 1 1 d . . .
H50 H 0.3664 -0.4095 -0.1829 0.063 Uiso 1 1 calc R . .
C51 C 0.6897(7) -0.0418(6) -0.1884(5) 0.048(2) Uani 1 1 d . . .
H51 H 0.7625 -0.0158 -0.1686 0.058 Uiso 1 1 calc R . .
C52 C 0.6265(7) -0.1231(6) -0.2436(5) 0.050(2) Uani 1 1 d . . .
H52 H 0.6564 -0.1496 -0.2612 0.061 Uiso 1 1 calc R . .
C53 C 0.5192(7) -0.1644(6) -0.2723(5) 0.045(2) Uani 1 1 d . . .
C54 C 0.4799(7) -0.1203(6) -0.2443(5) 0.052(2) Uani 1 1 d . . .
H54 H 0.4072 -0.1462 -0.2623 0.063 Uiso 1 1 calc R . .
C55 C 0.5489(7) -0.0384(6) -0.1900(5) 0.048(2) Uani 1 1 d . . .
H55 H 0.5209 -0.0097 -0.1723 0.058 Uiso 1 1 calc R . .
C56 C 0.4480(7) -0.2547(6) -0.3296(4) 0.044(2) Uani 1 1 d . . .
C57 C 0.4813(7) -0.2868(6) -0.3718(5) 0.053(2) Uani 1 1 d . . .
H57 H 0.5502 -0.2483 -0.3666 0.063 Uiso 1 1 calc R . .
C58 C 0.4151(7) -0.3738(6) -0.4210(4) 0.048(2) Uani 1 1 d . . .
H58 H 0.4415 -0.3934 -0.4472 0.057 Uiso 1 1 calc R . .
C59 C 0.2799(7) -0.3999(6) -0.3937(5) 0.052(2) Uani 1 1 d . . .
H59 H 0.2095 -0.4385 -0.4017 0.062 Uiso 1 1 calc R . .
C60 C 0.3429(7) -0.3146(6) -0.3431(5) 0.052(2) Uani 1 1 d . . .
H60 H 0.3148 -0.2966 -0.3175 0.063 Uiso 1 1 calc R . .
C61 C 0.9368(8) 0.1053(7) -0.0265(5) 0.055(3) Uani 1 1 d . . .
C62 C 0.6185(8) 0.0905(7) -0.0150(5) 0.055(3) Uani 1 1 d . . .
C63 C 0.3937(10) -0.6043(8) -0.4701(6) 0.071(3) Uani 1 1 d . . .
C64 C 0.0854(10) -0.6492(7) -0.4244(6) 0.067(3) Uani 1 1 d . . .
S1 S 0.7126(3) 0.0307(3) 0.3355(2) 0.1014(12) Uani 1 1 d . . .
F1 F 0.7773(13) 0.1198(13) 0.4619(7) 0.269(8) Uani 1 1 d . . .
F2 F 0.6249(15) 0.0889(13) 0.3910(7) 0.253(8) Uani 1 1 d . . .
F3 F 0.6506(12) -0.0122(11) 0.4306(8) 0.213(6) Uani 1 1 d . . .
O5 O 0.7904(11) 0.0098(11) 0.3669(8) 0.202(6) Uani 1 1 d . . .
O6 O 0.7496(9) 0.1180(9) 0.3164(6) 0.172(5) Uani 1 1 d . . .
O7 O 0.6186(9) -0.0340(9) 0.2842(7) 0.179(5) Uani 1 1 d . . .
C65 C 0.699(2) 0.072(3) 0.4089(11) 0.184(12) Uani 1 1 d . . .
S2 S 0.2617(2) 0.4823(2) 0.16965(19) 0.0801(9) Uani 1 1 d . . .
F4 F 0.1033(8) 0.5069(8) 0.1249(5) 0.190(5) Uani 1 1 d . . .
F5 F 0.1323(7) 0.4709(5) 0.2214(6) 0.135(3) Uani 1 1 d . . .
F6 F 0.2296(6) 0.6088(5) 0.2169(4) 0.111(2) Uani 1 1 d . . .
O8 O 0.2985(12) 0.5373(7) 0.1278(8) 0.201(7) Uani 1 1 d . . .
O9 O 0.1978(6) 0.3835(6) 0.1380(5) 0.105(3) Uani 1 1 d . . .
O10 O 0.3389(8) 0.5106(10) 0.2401(6) 0.181(6) Uani 1 1 d . . .
C66 C 0.1759(11) 0.5171(9) 0.1832(7) 0.079(3) Uani 1 1 d . . .
S3 S 0.1644(3) 0.0483(3) 0.3147(2) 0.0865(10) Uani 1 1 d . . .
F7 F 0.1288(17) -0.1124(12) 0.3343(11) 0.286(11) Uani 1 1 d . . .
F8 F 0.2398(18) 0.0040(15) 0.4232(7) 0.351(13) Uani 1 1 d . . .
F9 F 0.2886(10) -0.0148(10) 0.3475(5) 0.212(7) Uani 1 1 d . . .
O11 O 0.0849(8) 0.0346(8) 0.3353(7) 0.164(5) Uani 1 1 d . . .
O12 O 0.2477(9) 0.1418(7) 0.3389(7) 0.162(5) Uani 1 1 d . . .
O13 O 0.1325(7) 0.0035(8) 0.2442(5) 0.126(4) Uani 1 1 d . . .
C67 C 0.214(2) -0.0163(18) 0.3618(10) 0.158(9) Uani 1 1 d . . .
S4 S 0.8493(2) 0.4137(2) 0.23230(18) 0.0730(8) Uani 1 1 d . . .
F10 F 1.0029(7) 0.5852(6) 0.2571(5) 0.144(3) Uani 1 1 d . . .
F11 F 0.9252(7) 0.5116(6) 0.1518(4) 0.132(3) Uani 1 1 d . . .
F12 F 0.8509(8) 0.5625(6) 0.1954(5) 0.143(3) Uani 1 1 d . . .
O14 O 0.7534(6) 0.3537(6) 0.1691(5) 0.114(3) Uani 1 1 d . . .
O15 O 0.8340(6) 0.4426(6) 0.2904(4) 0.092(3) Uani 1 1 d . . .
O16 O 0.9267(6) 0.3876(6) 0.2499(5) 0.107(3) Uani 1 1 d . . .
C68 C 0.9094(12) 0.5212(10) 0.2071(7) 0.086(4) Uani 1 1 d . . .

loop_
_atom_site_aniso_label
_atom_site_aniso_U_11
_atom_site_aniso_U_22
_atom_site_aniso_U_33
_atom_site_aniso_U_23
_atom_site_aniso_U_13
_atom_site_aniso_U_12
Rh1 0.0414(4) 0.0375(4) 0.0351(4) 0.0041(3) 0.0163(3) 0.0182(3)
Rh2 0.0443(4) 0.0353(4) 0.0368(4) 0.0022(3) 0.0150(3) 0.0161(3)
Rh3 0.0508(5) 0.0404(4) 0.0419(5) -0.0001(4) 0.0127(4) 0.0233(4)
Rh4 0.0472(4) 0.0463(4) 0.0377(4) -0.0020(4) 0.0104(4) 0.0244(4)
O1 0.085(6) 0.177(9) 0.093(7) 0.046(6) 0.055(5) 0.085(7)
O2 0.089(6) 0.149(8) 0.104(7) 0.053(6) 0.060(5) 0.092(6)
O3 0.123(8) 0.220(11) 0.117(8) 0.063(8) 0.082(7) 0.127(9)
O4 0.080(6) 0.124(8) 0.140(9) 0.033(7) 0.067(6) 0.054(6)
O17 0.167(11) 0.175(11) 0.129(10) 0.025(9) 0.054(9) 0.086(10)
O18 0.44(3) 0.46(4) 0.39(3) -0.08(3) -0.20(3) 0.37(3)
N1 0.043(4) 0.043(4) 0.046(5) 0.003(4) 0.019(4) 0.015(4)
N2 0.049(5) 0.052(5) 0.041(5) 0.002(4) 0.019(4) 0.024(4)
N3 0.069(6) 0.054(5) 0.036(5) 0.000(4) 0.018(4) 0.032(5)
N4 0.050(5) 0.042(5) 0.061(6) 0.004(4) 0.028(5) 0.017(4)
N5 0.043(4) 0.036(4) 0.053(5) 0.011(4) 0.022(4) 0.019(4)
N6 0.048(5) 0.046(4) 0.042(5) -0.001(4) 0.013(4) 0.027(4)
N7 0.050(5) 0.042(4) 0.039(5) -0.001(4) 0.018(4) 0.020(4)
N8 0.049(5) 0.049(5) 0.042(5) 0.000(4) 0.017(4) 0.022(4)
C1 0.043(6) 0.060(6) 0.036(6) -0.004(5) 0.007(5) 0.020(5)
C2 0.066(7) 0.048(6) 0.038(5) 0.011(5) 0.029(5) 0.024(5)
C3 0.061(6) 0.071(7) 0.035(5) 0.001(5) 0.026(5) 0.033(6)
C4 0.067(7) 0.052(6) 0.029(5) 0.008(4) 0.024(5) 0.026(5)
C5 0.029(5) 0.063(6) 0.031(5) 0.001(5) 0.006(4) 0.014(5)
C6 0.091(8) 0.061(7) 0.065(8) 0.019(6) 0.023(7) 0.047(7)
C7 0.057(6) 0.064(7) 0.059(7) 0.017(6) 0.026(6) 0.024(6)
C8 0.119(10) 0.098(9) 0.054(7) 0.021(7) 0.044(7) 0.075(8)
C9 0.098(9) 0.046(6) 0.075(8) 0.010(6) 0.041(7) 0.017(6)
C10 0.039(6) 0.106(9) 0.053(7) 0.020(7) 0.009(5) 0.023(6)
C11 0.064(6) 0.034(5) 0.051(6) 0.003(5) 0.018(5) 0.022(5)
C12 0.076(7) 0.040(5) 0.049(6) 0.010(5) 0.023(6) 0.029(5)
C13 0.061(6) 0.035(5) 0.039(6) 0.015(4) 0.013(5) 0.012(5)
C14 0.068(7) 0.036(5) 0.049(6) 0.009(5) 0.029(6) 0.016(5)
C15 0.060(6) 0.039(5) 0.063(7) 0.021(5) 0.028(6) 0.019(5)
C16 0.114(10) 0.062(7) 0.067(8) 0.003(6) 0.037(8) 0.048(7)
C17 0.061(7) 0.062(7) 0.106(10) 0.031(7) 0.027(7) 0.040(6)
C18 0.086(8) 0.068(8) 0.045(7) 0.008(6) 0.004(6) 0.030(7)
C19 0.099(9) 0.080(8) 0.091(10) 0.030(7) 0.065(8) 0.034(8)
C20 0.065(7) 0.063(7) 0.066(8) 0.002(6) 0.014(6) 0.011(6)
C21 0.058(7) 0.047(6) 0.064(8) 0.011(6) 0.006(6) 0.021(6)
C22 0.089(9) 0.036(6) 0.067(8) 0.004(5) 0.030(7) 0.022(6)
C23 0.061(7) 0.028(5) 0.075(8) 0.008(5) 0.020(6) 0.011(5)
C24 0.084(8) 0.053(6) 0.066(8) 0.007(6) 0.027(7) 0.042(6)
C25 0.083(8) 0.063(7) 0.079(9) 0.020(7) 0.028(7) 0.053(7)
C26 0.106(10) 0.083(9) 0.050(7) 0.013(7) 0.001(7) 0.049(8)
C27 0.133(12) 0.090(9) 0.103(11) 0.038(9) 0.081(10) 0.050(9)
C28 0.070(8) 0.060(7) 0.085(9) 0.007(7) 0.005(7) 0.021(6)
C29 0.129(11) 0.069(8) 0.074(9) -0.015(7) 0.018(8) 0.058(8)
C30 0.117(11) 0.099(10) 0.098(10) 0.036(8) 0.042(9) 0.084(9)
C31 0.075(8) 0.051(6) 0.059(7) 0.010(6) 0.026(6) 0.026(6)
C32 0.084(8) 0.092(9) 0.048(7) -0.006(6) 0.008(6) 0.066(8)
C33 0.073(8) 0.099(10) 0.033(6) 0.002(6) 0.001(6) 0.043(8)
C34 0.086(9) 0.052(7) 0.050(7) -0.011(5) 0.000(6) 0.036(7)
C35 0.087(9) 0.103(10) 0.029(6) -0.003(6) 0.009(6) 0.060(8)
C36 0.117(12) 0.126(12) 0.081(11) 0.054(10) 0.035(9) 0.026(10)
C37 0.174(14) 0.138(13) 0.100(11) 0.014(10) 0.028(11) 0.130(12)
C38 0.049(8) 0.180(15) 0.081(10) 0.045(10) 0.009(7) 0.027(9)
C39 0.124(12) 0.061(8) 0.091(11) -0.014(8) 0.018(9) 0.020(8)
C40 0.136(12) 0.198(16) 0.071(9) 0.024(10) 0.045(9) 0.129(13)
C41 0.046(5) 0.043(5) 0.049(6) 0.007(5) 0.013(5) 0.028(5)
C42 0.044(5) 0.049(5) 0.043(6) 0.003(5) 0.008(4) 0.031(5)
C43 0.051(5) 0.032(5) 0.038(5) 0.009(4) 0.015(4) 0.022(4)
C44 0.035(5) 0.039(5) 0.060(6) 0.005(5) 0.017(5) 0.020(4)
C45 0.044(5) 0.048(5) 0.043(6) 0.004(4) 0.022(5) 0.024(5)
C46 0.045(5) 0.035(5) 0.041(5) 0.005(4) 0.010(5) 0.020(4)
C47 0.054(6) 0.054(6) 0.056(7) -0.005(5) 0.026(5) 0.022(5)
C48 0.053(6) 0.063(6) 0.054(6) 0.005(5) 0.032(5) 0.034(5)
C49 0.043(5) 0.042(5) 0.066(7) 0.002(5) 0.023(5) 0.016(5)
C50 0.053(6) 0.043(5) 0.046(6) -0.003(5) 0.019(5) 0.016(5)
C51 0.041(5) 0.044(5) 0.045(6) 0.005(5) 0.017(5) 0.015(4)
C52 0.059(6) 0.045(5) 0.047(6) 0.001(5) 0.030(5) 0.023(5)
C53 0.041(5) 0.039(5) 0.040(5) 0.003(4) 0.014(4) 0.014(4)
C54 0.041(5) 0.045(5) 0.059(7) 0.001(5) 0.015(5) 0.020(5)
C55 0.045(5) 0.041(5) 0.041(6) 0.000(4) 0.010(5) 0.018(5)
C56 0.041(5) 0.039(5) 0.035(5) -0.002(4) 0.015(4) 0.012(4)
C57 0.054(6) 0.044(5) 0.058(7) 0.009(5) 0.033(5) 0.018(5)
C58 0.047(6) 0.053(6) 0.035(5) -0.002(5) 0.017(5) 0.023(5)
C59 0.046(5) 0.053(6) 0.052(6) -0.001(5) 0.026(5) 0.022(5)
C60 0.060(6) 0.043(5) 0.056(6) 0.003(5) 0.033(5) 0.024(5)
C61 0.046(6) 0.067(7) 0.057(7) 0.024(5) 0.026(5) 0.031(6)
C62 0.058(6) 0.064(7) 0.048(6) 0.012(5) 0.022(5) 0.035(6)
C63 0.094(9) 0.078(8) 0.058(7) 0.017(6) 0.040(7) 0.052(8)
C64 0.084(9) 0.054(7) 0.059(7) 0.015(6) 0.023(7) 0.040(7)
S1 0.077(2) 0.110(3) 0.097(3) 0.042(3) 0.029(2) 0.040(2)
F1 0.269(17) 0.291(19) 0.093(10) 0.020(11) -0.002(11) 0.100(16)
F2 0.39(2) 0.42(2) 0.166(12) 0.157(14) 0.161(14) 0.33(2)
F3 0.278(17) 0.284(17) 0.215(14) 0.149(15) 0.177(14) 0.188(15)
O5 0.201(13) 0.295(17) 0.256(16) 0.152(14) 0.132(12) 0.204(14)
O6 0.151(10) 0.155(10) 0.145(11) 0.093(9) 0.056(8) 0.037(8)
O7 0.108(9) 0.158(11) 0.163(12) -0.046(9) 0.026(8) 0.025(8)
C65 0.18(2) 0.39(4) 0.076(14) 0.11(2) 0.058(15) 0.21(3)
S2 0.0637(19) 0.066(2) 0.088(3) 0.0046(18) 0.0322(19) 0.0200(16)
F4 0.205(10) 0.236(12) 0.099(7) -0.037(7) -0.035(7) 0.176(10)
F5 0.141(7) 0.074(5) 0.215(10) 0.036(6) 0.127(8) 0.040(5)
F6 0.148(7) 0.063(4) 0.112(6) 0.017(4) 0.060(6) 0.047(5)
O8 0.341(18) 0.105(8) 0.260(15) 0.083(9) 0.270(16) 0.088(10)
O9 0.090(6) 0.068(5) 0.155(9) 0.016(6) 0.053(6) 0.041(5)
O10 0.109(8) 0.245(14) 0.125(10) -0.060(9) -0.038(7) 0.121(9)
C66 0.097(10) 0.070(9) 0.059(8) 0.019(7) 0.018(8) 0.047(8)
S3 0.089(2) 0.101(3) 0.086(3) 0.013(2) 0.042(2) 0.060(2)
F7 0.48(3) 0.218(14) 0.40(3) 0.171(18) 0.35(3) 0.226(19)
F8 0.73(4) 0.58(3) 0.129(10) 0.170(16) 0.227(18) 0.59(3)
F9 0.317(15) 0.376(19) 0.109(8) 0.061(9) 0.074(9) 0.316(16)
O11 0.128(9) 0.195(11) 0.216(13) 0.019(10) 0.118(9) 0.092(9)
O12 0.138(9) 0.092(7) 0.247(14) -0.008(9) 0.119(10) 0.034(7)
O13 0.127(8) 0.182(10) 0.072(7) 0.002(7) 0.012(6) 0.107(8)
C67 0.29(3) 0.21(2) 0.084(13) 0.045(14) 0.096(17) 0.20(2)
S4 0.0665(19) 0.0666(19) 0.089(2) 0.0071(17) 0.0371(18) 0.0362(16)
F10 0.123(7) 0.098(6) 0.110(7) 0.014(5) 0.036(6) 0.000(5)
F11 0.159(8) 0.153(7) 0.091(6) 0.032(6) 0.088(6) 0.062(6)
F12 0.214(10) 0.128(7) 0.175(9) 0.093(7) 0.119(8) 0.123(8)
O14 0.070(6) 0.088(6) 0.123(8) -0.022(6) 0.008(5) 0.028(5)
O15 0.098(6) 0.114(7) 0.103(7) 0.035(6) 0.068(6) 0.066(6)
O16 0.096(6) 0.117(7) 0.147(9) 0.027(6) 0.062(6) 0.079(6)
C68 0.099(10) 0.088(10) 0.068(9) 0.020(8) 0.042(8) 0.045(9)

loop_
_atom_type_symbol
_atom_type_description
_atom_type_scat_dispersion_real
_atom_type_scat_dispersion_imag
_atom_type_scat_source
C C 0.0033 0.0016 'International Tables Vol C Tables 4.2.6.8 and 6.1.1.4'
H H 0.0000 0.0000 'International Tables Vol C Tables 4.2.6.8 and 6.1.1.4'
N N 0.0061 0.0033 'International Tables Vol C Tables 4.2.6.8 and 6.1.1.4'
O O 0.0106 0.0060 'International Tables Vol C Tables 4.2.6.8 and 6.1.1.4'
F F 0.0171 0.0103 'International Tables Vol C Tables 4.2.6.8 and 6.1.1.4'
S S 0.1246 0.1234 'International Tables Vol C Tables 4.2.6.8 and 6.1.1.4'
Rh Rh -1.1178 0.9187 'International Tables Vol C Tables 4.2.6.8 and 6.1.1.4'

loop_
_geom_angle_atom_site_label_1
_geom_angle_atom_site_label_2
_geom_angle_atom_site_label_3
_geom_angle
_geom_angle_site_symmetry_1
_geom_angle_site_symmetry_3
_geom_angle_publ_flag
C2 Rh1 C4 65.6(3) . . ?
C2 Rh1 N5 98.8(3) . . ?
C4 Rh1 N5 160.4(3) . . ?
C2 Rh1 C1 39.3(3) . . ?
C4 Rh1 C1 65.1(3) . . ?
N5 Rh1 C1 95.4(3) . . ?
C2 Rh1 C3 39.0(3) . . ?
C4 Rh1 C3 38.5(3) . . ?
N5 Rh1 C3 133.5(3) . . ?
C1 Rh1 C3 64.7(4) . . ?
C2 Rh1 C5 65.3(3) . . ?
C4 Rh1 C5 39.0(3) . . ?
N5 Rh1 C5 124.9(3) . . ?
C1 Rh1 C5 38.4(3) . . ?
C3 Rh1 C5 64.5(3) . . ?
C2 Rh1 N2 117.3(3) . . ?
C4 Rh1 N2 108.3(3) . . ?
N5 Rh1 N2 89.1(3) . . ?
C1 Rh1 N2 156.5(3) . . ?
C3 Rh1 N2 95.7(3) . . ?
C5 Rh1 N2 145.8(3) . . ?
C2 Rh1 N1 164.2(3) . . ?
C4 Rh1 N1 105.6(3) . . ?
N5 Rh1 N1 86.4(3) . . ?
C1 Rh1 N1 125.8(3) . . ?
C3 Rh1 N1 139.8(3) . . ?
C5 Rh1 N1 99.5(3) . . ?
N2 Rh1 N1 77.5(3) . . ?
N7 Rh2 C14 107.2(3) . . ?
N7 Rh2 C12 111.2(3) . . ?
C14 Rh2 C12 65.8(4) . . ?
N7 Rh2 C15 146.2(3) . . ?
C14 Rh2 C15 39.2(3) . . ?
C12 Rh2 C15 64.3(4) . . ?
N7 Rh2 N1 89.4(3) . . ?
C14 Rh2 N1 106.3(3) . . ?
C12 Rh2 N1 159.2(3) . . ?
C15 Rh2 N1 97.1(3) . . ?
N7 Rh2 C11 150.3(3) . . ?
C14 Rh2 C11 65.1(4) . . ?
C12 Rh2 C11 39.1(3) . . ?
C15 Rh2 C11 37.4(3) . . ?
N1 Rh2 C11 120.2(3) . . ?
N7 Rh2 C13 90.2(3) . . ?
C14 Rh2 C13 39.6(3) . . ?
C12 Rh2 C13 39.0(3) . . ?
C15 Rh2 C13 65.1(4) . . ?
N1 Rh2 C13 143.3(3) . . ?
C11 Rh2 C13 65.3(4) . . ?
N7 Rh2 N2 86.7(3) . . ?
C14 Rh2 N2 165.5(3) . . ?
C12 Rh2 N2 105.6(3) . . ?
C15 Rh2 N2 127.1(3) . . ?
N1 Rh2 N2 77.5(3) . . ?
C11 Rh2 N2 100.7(3) . . ?
C13 Rh2 N2 139.1(3) . . ?
C22 Rh3 N6 105.6(3) . . ?
C22 Rh3 C25 66.1(4) . . ?
N6 Rh3 C25 111.9(4) . . ?
C22 Rh3 C24 65.4(4) . . ?
N6 Rh3 C24 151.2(4) . . ?
C25 Rh3 C24 39.4(4) . . ?
C22 Rh3 N4 107.7(4) . . ?
N6 Rh3 N4 88.8(3) . . ?
C25 Rh3 N4 159.2(4) . . ?
C24 Rh3 N4 119.8(4) . . ?
C22 Rh3 C23 39.7(4) . . ?
N6 Rh3 C23 144.9(4) . . ?
C25 Rh3 C23 65.6(4) . . ?
C24 Rh3 C23 38.1(4) . . ?
N4 Rh3 C23 96.6(4) . . ?
C22 Rh3 C21 38.8(4) . . ?
N6 Rh3 C21 90.9(3) . . ?
C25 Rh3 C21 39.0(4) . . ?
C24 Rh3 C21 64.7(4) . . ?
N4 Rh3 C21 144.4(4) . . ?
C23 Rh3 C21 65.0(4) . . ?
C22 Rh3 N3 164.6(3) . . ?
N6 Rh3 N3 89.1(3) . . ?
C25 Rh3 N3 104.6(4) . . ?
C24 Rh3 N3 99.6(4) . . ?
N4 Rh3 N3 76.4(3) . . ?
C23 Rh3 N3 125.9(4) . . ?
C21 Rh3 N3 139.2(4) . . ?
C32 Rh4 C31 38.6(4) . . ?
C32 Rh4 N8 96.5(4) . . ?
C31 Rh4 N8 96.8(3) . . ?
C32 Rh4 C34 64.3(4) . . ?
C31 Rh4 C34 65.3(4) . . ?
N8 Rh4 C34 160.2(4) . . ?
C32 Rh4 C35 64.2(4) . . ?
C31 Rh4 C35 39.0(4) . . ?
N8 Rh4 C35 130.1(4) . . ?
C34 Rh4 C35 38.7(4) . . ?
C32 Rh4 C33 38.3(4) . . ?
C31 Rh4 C33 64.7(4) . . ?
N8 Rh4 C33 127.8(4) . . ?
C34 Rh4 C33 38.1(4) . . ?
C35 Rh4 C33 64.0(4) . . ?
C32 Rh4 N4 122.0(4) . . ?
C31 Rh4 N4 160.5(4) . . ?
N8 Rh4 N4 86.7(3) . . ?
C34 Rh4 N4 107.3(4) . . ?
C35 Rh4 N4 143.1(4) . . ?
C33 Rh4 N4 98.0(4) . . ?
C32 Rh4 N3 161.0(4) . . ?
C31 Rh4 N3 122.4(4) . . ?
N8 Rh4 N3 86.3(3) . . ?
C34 Rh4 N3 110.2(4) . . ?
C35 Rh4 N3 99.7(3) . . ?
C33 Rh4 N3 145.6(4) . . ?
N4 Rh4 N3 76.9(3) . . ?
C61 N1 Rh2 128.9(7) . . ?
C61 N1 Rh1 127.4(7) . . ?
Rh2 N1 Rh1 102.9(3) . . ?
C62 N2 Rh1 134.6(7) . . ?
C62 N2 Rh2 121.3(7) . . ?
Rh1 N2 Rh2 102.0(3) . . ?
C63 N3 Rh4 128.5(8) . . ?
C63 N3 Rh3 127.0(8) . . ?
Rh4 N3 Rh3 102.7(3) . . ?
C64 N4 Rh4 131.7(8) . . ?
C64 N4 Rh3 122.8(7) . . ?
Rh4 N4 Rh3 104.0(3) . . ?
C41 N5 C45 118.3(7) . . ?
C41 N5 Rh1 121.3(6) . . ?
C45 N5 Rh1 120.4(5) . . ?
C48 N6 C49 116.1(7) . . ?
C48 N6 Rh3 123.2(6) . . ?
C49 N6 Rh3 119.3(6) . . ?
C55 N7 C51 115.7(7) . . ?
C55 N7 Rh2 121.5(6) . . ?
C51 N7 Rh2 121.9(6) . . ?
C58 N8 C59 117.3(8) . . ?
C58 N8 Rh4 122.0(6) . . ?
C59 N8 Rh4 120.7(6) . . ?
C5 C1 C2 108.2(8) . . ?
C5 C1 C6 125.1(9) . . ?
C2 C1 C6 126.6(9) . . ?
C5 C1 Rh1 71.3(5) . . ?
C2 C1 Rh1 69.2(5) . . ?
C6 C1 Rh1 127.4(7) . . ?
C3 C2 C1 107.4(8) . . ?
C3 C2 C7 127.3(8) . . ?
C1 C2 C7 125.0(9) . . ?
C3 C2 Rh1 71.9(5) . . ?
C1 C2 Rh1 71.6(5) . . ?
C7 C2 Rh1 126.7(7) . . ?
C4 C3 C2 108.5(8) . . ?
C4 C3 C8 127.1(9) . . ?
C2 C3 C8 124.4(9) . . ?
C4 C3 Rh1 69.9(5) . . ?
C2 C3 Rh1 69.2(5) . . ?
C8 C3 Rh1 126.2(7) . . ?
C3 C4 C5 108.0(8) . . ?
C3 C4 C9 125.8(9) . . ?
C5 C4 C9 125.7(9) . . ?
C3 C4 Rh1 71.6(5) . . ?
C5 C4 Rh1 71.7(5) . . ?
C9 C4 Rh1 128.6(7) . . ?
C1 C5 C4 107.8(8) . . ?
C1 C5 C10 127.4(9) . . ?
C4 C5 C10 124.8(9) . . ?
C1 C5 Rh1 70.4(5) . . ?
C4 C5 Rh1 69.4(5) . . ?
C10 C5 Rh1 125.2(6) . . ?
C15 C11 C12 107.9(9) . . ?
C15 C11 C16 128.6(10) . . ?
C12 C11 C16 123.5(9) . . ?
C15 C11 Rh2 70.9(5) . . ?
C12 C11 Rh2 69.5(5) . . ?
C16 C11 Rh2 127.2(7) . . ?
C11 C12 C13 108.8(9) . . ?
C11 C12 C17 125.5(9) . . ?
C13 C12 C17 125.4(9) . . ?
C11 C12 Rh2 71.4(5) . . ?
C13 C12 Rh2 72.0(5) . . ?
C17 C12 Rh2 127.5(7) . . ?
C12 C13 C14 105.8(8) . . ?
C12 C13 C18 128.1(10) . . ?
C14 C13 C18 126.0(9) . . ?
C12 C13 Rh2 69.0(5) . . ?
C14 C13 Rh2 67.9(5) . . ?
C18 C13 Rh2 125.3(6) . . ?
C15 C14 C13 107.5(8) . . ?
C15 C14 C19 126.6(10) . . ?
C13 C14 C19 125.5(9) . . ?
C15 C14 Rh2 71.7(5) . . ?
C13 C14 Rh2 72.5(5) . . ?
C19 C14 Rh2 126.9(7) . . ?
C11 C15 C14 109.9(9) . . ?
C11 C15 C20 126.9(10) . . ?
C14 C15 C20 123.2(9) . . ?
C11 C15 Rh2 71.8(5) . . ?
C14 C15 Rh2 69.1(5) . . ?
C20 C15 Rh2 125.5(7) . . ?
C22 C21 C25 108.2(10) . . ?
C22 C21 C26 126.8(11) . . ?
C25 C21 C26 124.9(11) . . ?
C22 C21 Rh3 68.4(6) . . ?
C25 C21 Rh3 69.1(6) . . ?
C26 C21 Rh3 127.3(7) . . ?
C21 C22 C23 108.1(10) . . ?
C21 C22 C27 127.4(11) . . ?
C23 C22 C27 123.9(11) . . ?
C21 C22 Rh3 72.8(6) . . ?
C23 C22 Rh3 72.0(6) . . ?
C27 C22 Rh3 127.5(8) . . ?
C24 C23 C22 106.8(9) . . ?
C24 C23 C28 126.0(11) . . ?
C22 C23 C28 127.2(11) . . ?
C24 C23 Rh3 70.0(6) . . ?
C22 C23 Rh3 68.2(5) . . ?
C28 C23 Rh3 127.7(7) . . ?
C23 C24 C25 109.9(10) . . ?
C23 C24 C29 125.5(11) . . ?
C25 C24 C29 124.5(11) . . ?
C23 C24 Rh3 71.9(5) . . ?
C25 C24 Rh3 70.1(6) . . ?
C29 C24 Rh3 126.3(8) . . ?
C21 C25 C24 106.6(10) . . ?
C21 C25 C30 123.8(11) . . ?
C24 C25 C30 129.3(11) . . ?
C21 C25 Rh3 71.9(6) . . ?
C24 C25 Rh3 70.6(5) . . ?
C30 C25 Rh3 127.7(8) . . ?
C32 C31 C35 106.1(10) . . ?
C32 C31 C36 131.6(12) . . ?
C35 C31 C36 122.1(12) . . ?
C32 C31 Rh4 69.8(6) . . ?
C35 C31 Rh4 71.0(6) . . ?
C36 C31 Rh4 127.8(9) . . ?
C33 C32 C31 110.1(10) . . ?
C33 C32 C37 126.2(12) . . ?
C31 C32 C37 123.5(12) . . ?
C33 C32 Rh4 72.6(7) . . ?
C31 C32 Rh4 71.6(6) . . ?
C37 C32 Rh4 125.6(8) . . ?
C32 C33 C34 107.8(11) . . ?
C32 C33 C38 123.8(12) . . ?
C34 C33 C38 128.3(13) . . ?
C32 C33 Rh4 69.2(6) . . ?
C34 C33 Rh4 70.7(6) . . ?
C38 C33 Rh4 126.3(8) . . ?
C33 C34 C35 107.5(10) . . ?
C33 C34 C39 123.4(13) . . ?
C35 C34 C39 128.6(11) . . ?
C33 C34 Rh4 71.3(6) . . ?
C35 C34 Rh4 70.7(6) . . ?
C39 C34 Rh4 129.5(9) . . ?
C34 C35 C31 108.3(9) . . ?
C34 C35 C40 123.8(12) . . ?
C31 C35 C40 127.9(13) . . ?
C34 C35 Rh4 70.6(6) . . ?
C31 C35 Rh4 70.0(6) . . ?
C40 C35 Rh4 126.6(8) . . ?
N5 C41 C42 123.2(8) . . ?
C41 C42 C43 119.3(8) . . ?
C44 C43 C42 117.5(8) . . ?
C44 C43 C46 120.1(8) . . ?
C42 C43 C46 122.3(7) . . ?
C43 C44 C45 119.3(8) . . ?
N5 C45 C44 122.4(7) . . ?
C50 C46 C47 115.4(8) . . ?
C50 C46 C43 121.6(8) . . ?
C47 C46 C43 122.9(8) . . ?
C48 C47 C46 121.2(9) . . ?
N6 C48 C47 122.9(8) . . ?
N6 C49 C50 124.5(8) . . ?
C49 C50 C46 120.0(8) . . ?
N7 C51 C52 124.5(8) . . ?
C53 C52 C51 119.0(8) . . ?
C52 C53 C54 117.4(8) . . ?
C52 C53 C56 120.7(8) . . ?
C54 C53 C56 121.8(8) . . ?
C55 C54 C53 119.6(8) . . ?
N7 C55 C54 123.6(8) . . ?
C57 C56 C60 115.1(8) . . ?
C57 C56 C53 123.2(8) . . ?
C60 C56 C53 121.6(7) . . ?
C58 C57 C56 121.6(8) . . ?
N8 C58 C57 122.5(8) . . ?
N8 C59 C60 122.6(8) . . ?
C59 C60 C56 120.7(8) . . ?
O1 C61 N1 175.8(12) . . ?
N2 C62 O2 179.0(11) . . ?
O3 C63 N3 177.3(12) . . ?
O4 C64 N4 177.5(13) . . ?
O7 S1 O5 121.7(10) . . ?
O7 S1 O6 108.5(8) . . ?
O5 S1 O6 113.8(8) . . ?
O7 S1 C65 110.6(11) . . ?
O5 S1 C65 103.1(9) . . ?
O6 S1 C65 95.8(13) . . ?
F1 C65 F2 121(3) . . ?
F1 C65 F3 99.0(16) . . ?
F2 C65 F3 99(2) . . ?
F1 C65 S1 116.8(18) . . ?
F2 C65 S1 113.4(14) . . ?
F3 C65 S1 103(2) . . ?
O8 S2 O9 114.9(7) . . ?
O8 S2 O10 114.0(10) . . ?
O9 S2 O10 115.6(8) . . ?
O8 S2 C66 103.7(7) . . ?
O9 S2 C66 105.9(6) . . ?
O10 S2 C66 100.3(6) . . ?
F4 C66 F5 109.0(13) . . ?
F4 C66 F6 105.3(11) . . ?
F5 C66 F6 105.8(10) . . ?
F4 C66 S2 112.5(10) . . ?
F5 C66 S2 112.5(9) . . ?
F6 C66 S2 111.3(10) . . ?
O12 S3 O11 112.4(6) . . ?
O12 S3 O13 114.3(8) . . ?
O11 S3 O13 117.9(7) . . ?
O12 S3 C67 105.9(11) . . ?
O11 S3 C67 102.3(10) . . ?
O13 S3 C67 101.8(7) . . ?
F8 C67 F9 112(2) . . ?
F8 C67 F7 107(2) . . ?
F9 C67 F7 105.2(15) . . ?
F8 C67 S3 114.7(14) . . ?
F9 C67 S3 111.6(16) . . ?
F7 C67 S3 105.0(18) . . ?
O16 S4 O15 115.4(5) . . ?
O16 S4 O14 116.1(5) . . ?
O15 S4 O14 114.5(5) . . ?
O16 S4 C68 102.6(6) . . ?
O15 S4 C68 103.8(6) . . ?
O14 S4 C68 101.6(6) . . ?
F11 C68 F10 105.0(11) . . ?
F11 C68 F12 107.9(11) . . ?
F10 C68 F12 105.7(12) . . ?
F11 C68 S4 115.2(10) . . ?
F10 C68 S4 111.6(10) . . ?
F12 C68 S4 110.9(9) . . ?

loop_
_geom_bond_atom_site_label_1
_geom_bond_atom_site_label_2
_geom_bond_distance
_geom_bond_site_symmetry_2
_geom_bond_publ_flag
Rh1 C2 2.128(9) . ?
Rh1 C4 2.141(9) . ?
Rh1 N5 2.159(7) . ?
Rh1 C1 2.160(10) . ?
Rh1 C3 2.164(8) . ?
Rh1 C5 2.171(8) . ?
Rh1 N2 2.184(8) . ?
Rh1 N1 2.190(7) . ?
Rh2 N7 2.111(7) . ?
Rh2 C14 2.130(9) . ?
Rh2 C12 2.151(9) . ?
Rh2 C15 2.164(9) . ?
Rh2 N1 2.168(7) . ?
Rh2 C11 2.176(8) . ?
Rh2 C13 2.193(9) . ?
Rh2 N2 2.202(7) . ?
Rh3 C22 2.121(11) . ?
Rh3 N6 2.134(7) . ?
Rh3 C25 2.141(10) . ?
Rh3 C24 2.148(9) . ?
Rh3 N4 2.166(8) . ?
Rh3 C23 2.173(9) . ?
Rh3 C21 2.179(10) . ?
Rh3 N3 2.195(8) . ?
Rh4 C32 2.115(11) . ?
Rh4 C31 2.138(11) . ?
Rh4 N8 2.143(7) . ?
Rh4 C34 2.152(10) . ?
Rh4 C35 2.152(10) . ?
Rh4 C33 2.159(11) . ?
Rh4 N4 2.165(8) . ?
Rh4 N3 2.174(8) . ?
O1 C61 1.163(10) . ?
O2 C62 1.183(11) . ?
O3 C63 1.170(12) . ?
O4 C64 1.173(13) . ?
N1 C61 1.171(10) . ?
N2 C62 1.173(11) . ?
N3 C63 1.197(12) . ?
N4 C64 1.199(13) . ?
N5 C41 1.324(9) . ?
N5 C45 1.336(10) . ?
N6 C48 1.341(10) . ?
N6 C49 1.350(10) . ?
N7 C55 1.332(10) . ?
N7 C51 1.334(10) . ?
N8 C58 1.312(10) . ?
N8 C59 1.353(10) . ?
C1 C5 1.424(12) . ?
C1 C2 1.441(12) . ?
C1 C6 1.484(12) . ?
C2 C3 1.432(12) . ?
C2 C7 1.478(12) . ?
C3 C4 1.419(12) . ?
C3 C8 1.501(12) . ?
C4 C5 1.440(12) . ?
C4 C9 1.495(12) . ?
C5 C10 1.507(11) . ?
C11 C15 1.390(12) . ?
C11 C12 1.449(13) . ?
C11 C16 1.509(13) . ?
C12 C13 1.451(13) . ?
C12 C17 1.519(13) . ?
C13 C14 1.465(13) . ?
C13 C18 1.468(12) . ?
C14 C15 1.441(12) . ?
C14 C19 1.487(13) . ?
C15 C20 1.513(13) . ?
C21 C22 1.428(14) . ?
C21 C25 1.442(14) . ?
C21 C26 1.476(14) . ?
C22 C23 1.460(14) . ?
C22 C27 1.507(14) . ?
C23 C24 1.410(13) . ?
C23 C28 1.482(13) . ?
C24 C25 1.444(14) . ?
C24 C29 1.508(14) . ?
C25 C30 1.511(14) . ?
C31 C32 1.405(14) . ?
C31 C35 1.431(14) . ?
C31 C36 1.451(15) . ?
C32 C33 1.401(16) . ?
C32 C37 1.523(14) . ?
C33 C34 1.407(14) . ?
C33 C38 1.519(15) . ?
C34 C35 1.425(15) . ?
C34 C39 1.523(14) . ?
C35 C40 1.524(14) . ?
C41 C42 1.380(11) . ?
C42 C43 1.391(11) . ?
C43 C44 1.390(10) . ?
C43 C46 1.475(11) . ?
C44 C45 1.391(11) . ?
C46 C50 1.378(11) . ?
C46 C47 1.422(11) . ?
C47 C48 1.346(12) . ?
C49 C50 1.358(11) . ?
C51 C52 1.375(11) . ?
C52 C53 1.363(11) . ?
C53 C54 1.388(11) . ?
C53 C56 1.482(11) . ?
C54 C55 1.369(11) . ?
C56 C57 1.382(11) . ?
C56 C60 1.384(11) . ?
C57 C58 1.370(11) . ?
C59 C60 1.366(11) . ?
S1 O7 1.324(11) . ?
S1 O5 1.387(10) . ?
S1 O6 1.412(11) . ?
S1 C65 1.79(2) . ?
F1 C65 1.19(3) . ?
F2 C65 1.260(18) . ?
F3 C65 1.42(3) . ?
S2 O8 1.372(10) . ?
S2 O9 1.400(8) . ?
S2 O10 1.417(10) . ?
S2 C66 1.812(13) . ?
F4 C66 1.282(13) . ?
F5 C66 1.291(13) . ?
F6 C66 1.324(13) . ?
S3 O12 1.374(10) . ?
S3 O11 1.404(8) . ?
S3 O13 1.416(9) . ?
S3 C67 1.751(19) . ?
F7 C67 1.41(3) . ?
F8 C67 1.183(18) . ?
F9 C67 1.32(2) . ?
S4 O16 1.424(7) . ?
S4 O15 1.434(7) . ?
S4 O14 1.434(9) . ?
S4 C68 1.782(13) . ?
F10 C68 1.308(14) . ?
F11 C68 1.294(13) . ?
F12 C68 1.357(14) . ?
